data_4123600
loop_
_publ_author_name
'Obligacion, Jennifer V.'
'Neely, Jamie M.'
'Yazdani, Aliza N.'
'Pappas, Iraklis'
'Chirik, Paul J.'

_publ_section_title
;
 Cobalt catalyzed z-selective hydroboration of terminal alkynes and
 elucidation of the origin of selectivity.
;
_journal_issue 18
_journal_name_full 'Journal of the American Chemical Society'
_journal_page_first 5855
_journal_page_last 5858
_journal_paper_doi 10.1021/jacs.5b00936
_journal_volume 137
_journal_year 2015
_chemical_formula_sum 'C35 H49 B Co N3 O2'
_chemical_formula_weight 613.51
_chemical_name_systematic
;
 ?
;
_space_group_crystal_system triclinic
_space_group_IT_number 2
_space_group_name_Hall '-P 1'
_space_group_name_H-M_alt 'P -1'
_symmetry_space_group_name_Hall '-P 1'
_symmetry_space_group_name_H-M 'P -1'
_atom_sites_solution_hydrogens geom
_audit_creation_method SHELXL-2014
_cell_angle_alpha 103.608(5)
_cell_angle_beta 95.405(5)
_cell_angle_gamma 99.141(6)
_cell_formula_units_Z 6
_cell_length_a 11.1208(11)
_cell_length_b 16.8515(16)
_cell_length_c 28.026(3)
_cell_measurement_reflns_used 9836
_cell_measurement_temperature 100(2)
_cell_measurement_theta_max 62.44
_cell_measurement_theta_min 2.82
_cell_volume 4992.3(9)
_computing_cell_refinement 'Bruker SAINT'
_computing_data_collection 'Bruker APEX2'
_computing_data_reduction 'Bruker SAINT'
_computing_molecular_graphics 'ORTEP 3 (Farraguia, 1997)'
_computing_structure_refinement 'SHELXL-2014 (Sheldrick, 2014)'
_computing_structure_solution 'SIR 92 (Giacavazzo, 1993)'
_diffrn_ambient_temperature 100(2)
_diffrn_measured_fraction_theta_full 'ACTA 50'
_diffrn_measured_fraction_theta_max 0.979
_diffrn_measurement_device_type 'Bruker APEX-II CCD'
_diffrn_measurement_method 'phi and omega scans'
_diffrn_radiation_type CuK\a
_diffrn_radiation_wavelength 1.54178
_diffrn_reflns_av_R_equivalents 0.1382
_diffrn_reflns_av_unetI/netI 0.1398
_diffrn_reflns_laue_measured_fraction_full 0.870
_diffrn_reflns_laue_measured_fraction_max 0.979
_diffrn_reflns_limit_h_max 12
_diffrn_reflns_limit_h_min -12
_diffrn_reflns_limit_k_max 18
_diffrn_reflns_limit_k_min -19
_diffrn_reflns_limit_l_max 32
_diffrn_reflns_limit_l_min -32
_diffrn_reflns_number 57503
_diffrn_reflns_point_group_measured_fraction_full 0.870
_diffrn_reflns_point_group_measured_fraction_max 0.979
_diffrn_reflns_theta_full 'ACTA 50'
_diffrn_reflns_theta_max 62.753
_diffrn_reflns_theta_min 2.746
_diffrn_source 'fine-focus sealed tube'
_exptl_absorpt_coefficient_mu 4.296
_exptl_absorpt_correction_T_max 0.7522
_exptl_absorpt_correction_T_min 0.5238
_exptl_absorpt_correction_type multi-scan
_exptl_absorpt_process_details 'SADABS v2008/1 (Bruker AXS)'
_exptl_crystal_colour Red
_exptl_crystal_density_diffrn 1.224
_exptl_crystal_description Columnar
_exptl_crystal_F_000 1968
_exptl_crystal_size_max 0.226
_exptl_crystal_size_mid 0.113
_exptl_crystal_size_min 0.061
_refine_diff_density_max 0.741
_refine_diff_density_min -0.506
_refine_diff_density_rms 0.071
_refine_ls_extinction_method none
_refine_ls_goodness_of_fit_ref 1.037
_refine_ls_hydrogen_treatment constr
_refine_ls_matrix_type full
_refine_ls_number_parameters 1081
_refine_ls_number_reflns 15714
_refine_ls_number_restraints 24
_refine_ls_restrained_S_all 1.039
_refine_ls_R_factor_all 0.2068
_refine_ls_R_factor_gt 0.1094
_refine_ls_shift/su_max 0.000
_refine_ls_shift/su_mean 0.000
_refine_ls_structure_factor_coef Fsqd
_refine_ls_weighting_details 'w=1/[\s^2^(Fo^2^)+(0.1124P)^2^+10.2993P] where P=(Fo^2^+2Fc^2^)/3'
_refine_ls_weighting_scheme calc
_refine_ls_wR_factor_gt 0.2549
_refine_ls_wR_factor_ref 0.3015
_reflns_Friedel_coverage 0.000
_reflns_number_gt 7005
_reflns_number_total 15714
_reflns_threshold_expression 'I > 2\s(I)'
_cod_data_source_file ja5b00936_si_002.cif
_cod_data_source_block jvo9
_cod_depositor_comments 'Adding full bibliography for 4123599--4123600.cif.'
_cod_original_cell_volume 4992.2(8)
_cod_database_code 4123600
_shelx_space_group_comment
;
The symmetry employed for this shelxl refinement is uniquely defined
by the following loop, which should always be used as a source of
symmetry information in preference to the above space-group names.
They are only intended as comments.
;
_shelx_estimated_absorpt_t_min 0.443
_shelx_estimated_absorpt_t_max 0.780
_shelxl_version_number 2014-3

loop_
_space_group_symop_operation_xyz
'x, y, z'
'-x, -y, -z'

loop_
_atom_site_label
_atom_site_type_symbol
_atom_site_fract_x
_atom_site_fract_y
_atom_site_fract_z
_atom_site_U_iso_or_equiv
_atom_site_adp_type
_atom_site_occupancy
_atom_site_site_symmetry_order
_atom_site_calc_flag
_atom_site_refinement_flags_posn
_atom_site_refinement_flags_adp
C1 C 0.6755(8) 0.1226(5) 0.1810(3) 0.069(3) Uani 1 1 d . .
H1A H 0.7574 0.1373 0.2005 0.104 Uiso 1 1 calc R U
H1B H 0.6543 0.0622 0.1674 0.104 Uiso 1 1 calc R U
H1C H 0.6149 0.1410 0.2022 0.104 Uiso 1 1 calc R U
C2 C 0.6755(7) 0.1643(5) 0.1393(3) 0.058(2) Uani 1 1 d . .
C3 C 0.5618(8) 0.1767(5) 0.1176(4) 0.059(2) Uani 1 1 d . .
C4 C 0.4413(8) 0.1552(5) 0.1283(4) 0.073(3) Uani 1 1 d . .
H4 H 0.4267 0.1260 0.1530 0.088 Uiso 1 1 calc R U
C5 C 0.3449(8) 0.1769(6) 0.1027(4) 0.079(3) Uani 1 1 d . .
H5 H 0.2630 0.1590 0.1079 0.095 Uiso 1 1 calc R U
C6 C 0.3671(8) 0.2246(6) 0.0694(4) 0.068(3) Uani 1 1 d . .
H6 H 0.3015 0.2435 0.0538 0.082 Uiso 1 1 calc R U
C7 C 0.4858(8) 0.2447(5) 0.0588(4) 0.060(2) Uani 1 1 d . .
C8 C 0.5290(7) 0.2979(5) 0.0289(3) 0.057(2) Uani 1 1 d . .
C9 C 0.4380(8) 0.3333(6) 0.0003(4) 0.073(3) Uani 1 1 d . .
H9A H 0.4768 0.3882 -0.0025 0.109 Uiso 1 1 calc R U
H9B H 0.3662 0.3387 0.0178 0.109 Uiso 1 1 calc R U
H9C H 0.4117 0.2961 -0.0329 0.109 Uiso 1 1 calc R U
C10 C 0.8949(7) 0.1794(5) 0.1338(3) 0.053(2) Uani 1 1 d . .
H10 H 0.9438 0.1952 0.1081 0.063 Uiso 1 1 calc R U
C11 C 0.9605(8) 0.2382(5) 0.1838(3) 0.064(2) Uani 1 1 d . .
H11A H 0.9558 0.2964 0.1839 0.077 Uiso 1 1 calc R U
H11B H 0.9186 0.2244 0.2113 0.077 Uiso 1 1 calc R U
C12 C 1.0936(8) 0.2297(5) 0.1917(4) 0.067(3) Uani 1 1 d . .
H12A H 1.1329 0.2654 0.2245 0.080 Uiso 1 1 calc R U
H12B H 1.1372 0.2490 0.1661 0.080 Uiso 1 1 calc R U
C13 C 1.1057(8) 0.1399(5) 0.1890(4) 0.068(3) Uani 1 1 d . .
H13A H 1.0695 0.1222 0.2166 0.081 Uiso 1 1 calc R U
H13B H 1.1938 0.1358 0.1925 0.081 Uiso 1 1 calc R U
C14 C 1.0400(7) 0.0821(5) 0.1394(4) 0.062(2) Uani 1 1 d . .
H14A H 1.0817 0.0966 0.1121 0.074 Uiso 1 1 calc R U
H14B H 1.0459 0.0240 0.1391 0.074 Uiso 1 1 calc R U
C15 C 0.9051(7) 0.0891(5) 0.1310(4) 0.060(2) Uani 1 1 d . .
H15A H 0.8612 0.0698 0.1565 0.072 Uiso 1 1 calc R U
H15B H 0.8665 0.0534 0.0981 0.072 Uiso 1 1 calc R U
C16 C 0.7149(7) 0.3598(5) -0.0001(3) 0.055(2) Uani 1 1 d . .
H16 H 0.8013 0.3498 0.0029 0.066 Uiso 1 1 calc R U
C17 C 0.7255(8) 0.4525(5) 0.0224(4) 0.069(3) Uani 1 1 d . .
H17A H 0.7602 0.4667 0.0579 0.083 Uiso 1 1 calc R U
H17B H 0.6430 0.4675 0.0201 0.083 Uiso 1 1 calc R U
C18 C 0.8093(9) 0.5010(6) -0.0056(5) 0.096(4) Uani 1 1 d . .
H18A H 0.8105 0.5612 0.0071 0.115 Uiso 1 1 calc R U
H18B H 0.8942 0.4914 0.0007 0.115 Uiso 1 1 calc R U
C19 C 0.7672(11) 0.4758(8) -0.0608(5) 0.103(4) Uani 1 1 d . .
H19A H 0.8274 0.5054 -0.0775 0.123 Uiso 1 1 calc R U
H19B H 0.6871 0.4924 -0.0675 0.123 Uiso 1 1 calc R U
C20 C 0.7542(9) 0.3826(7) -0.0818(4) 0.085(3) Uani 1 1 d . .
H20A H 0.7208 0.3677 -0.1174 0.102 Uiso 1 1 calc R U
H20B H 0.8363 0.3670 -0.0789 0.102 Uiso 1 1 calc R U
C21 C 0.6706(9) 0.3346(6) -0.0551(4) 0.070(3) Uani 1 1 d . .
H21A H 0.6682 0.2743 -0.0681 0.085 Uiso 1 1 calc R U
H21B H 0.5861 0.3452 -0.0610 0.085 Uiso 1 1 calc R U
C22 C 0.8747(7) 0.3491(4) 0.1011(3) 0.050(2) Uani 1 1 d . .
C23 C 0.9847(7) 0.3443(4) 0.0848(3) 0.049(2) Uani 1 1 d . .
H23 H 1.0567 0.3826 0.1017 0.059 Uiso 1 1 calc R U
C24 C 0.8632(7) 0.4201(5) 0.1423(3) 0.053(2) Uani 1 1 d . .
C25 C 0.7750(8) 0.4109(5) 0.1736(3) 0.059(2) Uani 1 1 d . .
H25 H 0.7218 0.3586 0.1682 0.070 Uiso 1 1 calc R U
C26 C 0.7626(9) 0.4760(7) 0.2124(4) 0.072(3) Uani 1 1 d . .
H26 H 0.7040 0.4681 0.2342 0.086 Uiso 1 1 calc R U
C27 C 0.8370(11) 0.5527(7) 0.2188(4) 0.081(3) Uani 1 1 d . .
H27 H 0.8286 0.5982 0.2448 0.098 Uiso 1 1 calc R U
C28 C 0.9215(9) 0.5634(5) 0.1882(4) 0.073(3) Uani 1 1 d . .
H28 H 0.9730 0.6162 0.1932 0.087 Uiso 1 1 calc R U
C29 C 0.9336(8) 0.4987(5) 0.1499(3) 0.064(2) Uani 1 1 d . .
H29 H 0.9918 0.5079 0.1281 0.077 Uiso 1 1 calc R U
C30 C 1.0476(8) 0.1982(5) -0.0297(4) 0.064(3) Uani 1 1 d . .
C31 C 0.9178(7) 0.1588(5) -0.0229(4) 0.059(2) Uani 1 1 d . .
C32 C 1.0499(9) 0.2520(6) -0.0667(4) 0.079(3) Uani 1 1 d . .
H32A H 0.9900 0.2887 -0.0603 0.118 Uiso 1 1 calc R U
H32B H 1.0288 0.2161 -0.1005 0.118 Uiso 1 1 calc R U
H32C H 1.1323 0.2855 -0.0630 0.118 Uiso 1 1 calc R U
C33 C 1.1353(8) 0.1375(5) -0.0409(4) 0.079(3) Uani 1 1 d . .
H33A H 1.2117 0.1661 -0.0489 0.118 Uiso 1 1 calc R U
H33B H 1.0970 0.0911 -0.0692 0.118 Uiso 1 1 calc R U
H33C H 1.1537 0.1163 -0.0119 0.118 Uiso 1 1 calc R U
C34 C 0.8245(8) 0.1387(6) -0.0699(4) 0.079(3) Uani 1 1 d . .
H34A H 0.7447 0.1119 -0.0636 0.119 Uiso 1 1 calc R U
H34B H 0.8532 0.1011 -0.0969 0.119 Uiso 1 1 calc R U
H34C H 0.8157 0.1902 -0.0793 0.119 Uiso 1 1 calc R U
C35 C 0.9149(8) 0.0840(5) -0.0017(4) 0.072(3) Uani 1 1 d . .
H35A H 0.9766 0.0976 0.0277 0.107 Uiso 1 1 calc R U
H35B H 0.9331 0.0375 -0.0266 0.107 Uiso 1 1 calc R U
H35C H 0.8331 0.0683 0.0074 0.107 Uiso 1 1 calc R U
C36 C 0.8434(9) 0.4834(6) 0.7327(4) 0.091(3) Uani 1 1 d . .
H36A H 0.9227 0.4839 0.7514 0.137 Uiso 1 1 calc R U
H36B H 0.8288 0.5405 0.7376 0.137 Uiso 1 1 calc R U
H36C H 0.8446 0.4593 0.6974 0.137 Uiso 1 1 calc R U
C37 C 0.7424(9) 0.4322(6) 0.7507(4) 0.075(3) Uani 1 1 d . .
C38 C 0.6809(10) 0.4692(6) 0.7901(4) 0.073(3) Uani 1 1 d . .
C39 C 0.6974(12) 0.5531(7) 0.8155(5) 0.098(4) Uani 1 1 d . .
H39 H 0.7609 0.5929 0.8096 0.118 Uiso 1 1 calc R U
C40 C 0.6190(14) 0.5769(7) 0.8496(5) 0.101(4) Uani 1 1 d . .
H40 H 0.6306 0.6333 0.8679 0.121 Uiso 1 1 calc R U
C41 C 0.5254(13) 0.5202(7) 0.8572(4) 0.098(4) Uani 1 1 d . .
H41 H 0.4695 0.5380 0.8792 0.118 Uiso 1 1 calc R U
C42 C 0.5113(10) 0.4366(6) 0.8328(3) 0.067(3) Uani 1 1 d . .
C43 C 0.4183(9) 0.3689(6) 0.8333(4) 0.066(3) Uani 1 1 d . .
C44 C 0.3284(9) 0.3812(6) 0.8688(3) 0.079(3) Uani 1 1 d . .
H44A H 0.2500 0.3435 0.8546 0.118 Uiso 1 1 calc R U
H44B H 0.3157 0.4388 0.8756 0.118 Uiso 1 1 calc R U
H44C H 0.3597 0.3693 0.8997 0.118 Uiso 1 1 calc R U
C45 C 0.7444(8) 0.2985(6) 0.6916(4) 0.068(3) Uani 1 1 d . .
H45 H 0.7027 0.2405 0.6898 0.081 Uiso 1 1 calc R U
C46 C 0.7085(9) 0.3122(7) 0.6412(4) 0.083(3) Uani 1 1 d . .
H46A H 0.7538 0.3665 0.6391 0.099 Uiso 1 1 calc R U
H46B H 0.6194 0.3129 0.6362 0.099 Uiso 1 1 calc R U
C47 C 0.7389(9) 0.2419(7) 0.6004(4) 0.092(3) Uani 1 1 d . .
H47A H 0.6882 0.1882 0.6008 0.110 Uiso 1 1 calc R U
H47B H 0.7187 0.2524 0.5676 0.110 Uiso 1 1 calc R U
C48 C 0.8761(9) 0.2367(8) 0.6086(5) 0.100(4) Uani 1 1 d . .
H48A H 0.8919 0.1883 0.5838 0.120 Uiso 1 1 calc R U
H48B H 0.9264 0.2874 0.6038 0.120 Uiso 1 1 calc R U
C49 C 0.9138(9) 0.2279(7) 0.6604(4) 0.088(3) Uani 1 1 d . .
H49A H 0.8703 0.1740 0.6639 0.106 Uiso 1 1 calc R U
H49B H 1.0032 0.2282 0.6653 0.106 Uiso 1 1 calc R U
C50 C 0.8842(8) 0.2975(6) 0.7000(4) 0.075(3) Uani 1 1 d . .
H50A H 0.9319 0.3514 0.6984 0.090 Uiso 1 1 calc R U
H50B H 0.9071 0.2891 0.7332 0.090 Uiso 1 1 calc R U
C51 C 0.3364(8) 0.2229(5) 0.7927(3) 0.058(2) Uani 1 1 d . .
H51 H 0.3709 0.1805 0.7693 0.069 Uiso 1 1 calc R U
C52 C 0.2093(8) 0.2219(6) 0.7652(3) 0.064(2) Uani 1 1 d . .
H52A H 0.1666 0.2606 0.7866 0.076 Uiso 1 1 calc R U
H52B H 0.2198 0.2410 0.7348 0.076 Uiso 1 1 calc R U
C53 C 0.1321(8) 0.1352(6) 0.7515(4) 0.072(3) Uani 1 1 d . .
H53A H 0.0488 0.1373 0.7364 0.087 Uiso 1 1 calc R U
H53B H 0.1692 0.0987 0.7262 0.087 Uiso 1 1 calc R U
C54 C 0.1209(8) 0.0977(6) 0.7952(4) 0.074(3) Uani 1 1 d . .
H54A H 0.0766 0.0394 0.7835 0.089 Uiso 1 1 calc R U
H54B H 0.0726 0.1290 0.8183 0.089 Uiso 1 1 calc R U
C55 C 0.2474(8) 0.1003(5) 0.8224(4) 0.071(3) Uani 1 1 d . .
H55A H 0.2376 0.0794 0.8523 0.085 Uiso 1 1 calc R U
H55B H 0.2917 0.0633 0.8006 0.085 Uiso 1 1 calc R U
C56 C 0.3219(8) 0.1871(6) 0.8374(4) 0.067(3) Uani 1 1 d . .
H56A H 0.4041 0.1865 0.8541 0.080 Uiso 1 1 calc R U
H56B H 0.2809 0.2232 0.8614 0.080 Uiso 1 1 calc R U
C57 C 0.4570(7) 0.2481(5) 0.6965(3) 0.049(2) Uani 1 1 d . .
C58 C 0.4679(8) 0.1712(6) 0.6758(4) 0.069(3) Uani 1 1 d . .
H58 H 0.4292 0.1432 0.6432 0.083 Uiso 1 1 calc R U
C59 C 0.3762(8) 0.2916(6) 0.6690(3) 0.059(2) Uani 1 1 d . .
C60 C 0.2828(9) 0.2502(6) 0.6303(4) 0.080(3) Uani 1 1 d . .
H60 H 0.2679 0.1912 0.6207 0.096 Uiso 1 1 calc R U
C61 C 0.2102(9) 0.2918(9) 0.6050(4) 0.090(3) Uani 1 1 d . .
H61 H 0.1474 0.2616 0.5788 0.108 Uiso 1 1 calc R U
C62 C 0.2311(10) 0.3762(8) 0.6188(5) 0.088(3) Uani 1 1 d . .
H62 H 0.1826 0.4055 0.6020 0.106 Uiso 1 1 calc R U
C63 C 0.3203(11) 0.4187(8) 0.6561(5) 0.088(3) Uani 1 1 d . .
H63 H 0.3341 0.4777 0.6651 0.106 Uiso 1 1 calc R U
C64 C 0.3925(9) 0.3777(6) 0.6816(4) 0.075(3) Uani 1 1 d . .
H64 H 0.4540 0.4091 0.7081 0.089 Uiso 1 1 calc R U
C65 C 0.6654(9) 0.1211(8) 0.7766(4) 0.086(3) Uani 1 1 d . .
C66 C 0.6429(11) 0.0393(6) 0.7355(4) 0.087(3) Uani 1 1 d . .
C67 C 0.7918(10) 0.1719(7) 0.7894(5) 0.105(4) Uani 1 1 d . .
H67A H 0.8206 0.1841 0.7595 0.158 Uiso 1 1 calc R U
H67B H 0.8472 0.1411 0.8036 0.158 Uiso 1 1 calc R U
H67C H 0.7907 0.2242 0.8137 0.158 Uiso 1 1 calc R U
C68 C 0.6135(10) 0.1115(9) 0.8234(4) 0.123(5) Uani 1 1 d . .
H68A H 0.6251 0.1661 0.8471 0.184 Uiso 1 1 calc R U
H68B H 0.6563 0.0746 0.8382 0.184 Uiso 1 1 calc R U
H68C H 0.5255 0.0876 0.8153 0.184 Uiso 1 1 calc R U
C69 C 0.5564(16) -0.0346(8) 0.7422(7) 0.198(9) Uani 1 1 d . .
H69A H 0.4753 -0.0202 0.7461 0.296 Uiso 1 1 calc R U
H69B H 0.5886 -0.0501 0.7718 0.296 Uiso 1 1 calc R U
H69C H 0.5493 -0.0814 0.7131 0.296 Uiso 1 1 calc R U
C70 C 0.7641(10) 0.0127(9) 0.7216(4) 0.115(4) Uani 1 1 d . .
H70A H 0.7461 -0.0356 0.6929 0.173 Uiso 1 1 calc R U
H70B H 0.8064 -0.0020 0.7497 0.173 Uiso 1 1 calc R U
H70C H 0.8168 0.0587 0.7135 0.173 Uiso 1 1 calc R U
C71 C 0.4962(10) 0.3253(9) 0.5451(4) 0.109(4) Uani 1 1 d . .
H71A H 0.5605 0.3751 0.5571 0.164 Uiso 1 1 calc R U
H71B H 0.5313 0.2796 0.5266 0.164 Uiso 1 1 calc R U
H71C H 0.4627 0.3096 0.5734 0.164 Uiso 1 1 calc R U
C72 C 0.3925(10) 0.3434(9) 0.5110(4) 0.088(3) Uani 1 1 d . .
C73 C 0.3674(12) 0.4245(9) 0.5196(5) 0.089(3) Uani 1 1 d . .
C74 C 0.4319(13) 0.4966(11) 0.5527(5) 0.116(4) Uani 1 1 d . .
H74 H 0.5002 0.4947 0.5752 0.139 Uiso 1 1 calc R U
C75 C 0.3961(15) 0.5698(11) 0.5525(6) 0.121(5) Uani 1 1 d . .
H75 H 0.4409 0.6194 0.5749 0.145 Uiso 1 1 calc R U
C76 C 0.2951(16) 0.5743(9) 0.5203(6) 0.118(5) Uani 1 1 d . .
H76 H 0.2714 0.6259 0.5201 0.142 Uiso 1 1 calc R U
C77 C 0.2315(13) 0.5017(9) 0.4891(5) 0.095(4) Uani 1 1 d . .
C78 C 0.1281(13) 0.4878(9) 0.4525(5) 0.096(4) Uani 1 1 d . .
C79 C 0.0659(13) 0.5590(8) 0.4470(5) 0.129(5) Uani 1 1 d . .
H79A H 0.0224 0.5468 0.4133 0.194 Uiso 1 1 calc R U
H79B H 0.1278 0.6100 0.4533 0.194 Uiso 1 1 calc R U
H79C H 0.0070 0.5667 0.4708 0.194 Uiso 1 1 calc R U
C80 C 0.3355(10) 0.2018(7) 0.4589(5) 0.098(4) Uani 1 1 d D .
H80 H 0.2632 0.1748 0.4330 0.118 Uiso 1 1 calc R U
C81 C 0.4442(10) 0.1929(7) 0.4311(4) 0.103(4) Uani 1 1 d D .
H81A H 0.5208 0.2205 0.4537 0.123 Uiso 1 1 calc R U
H81B H 0.4382 0.2208 0.4038 0.123 Uiso 1 1 calc R U
C82 C 0.4498(12) 0.1026(8) 0.4099(5) 0.120(4) Uani 1 1 d D .
H82A H 0.3813 0.0784 0.3825 0.144 Uiso 1 1 calc R U
H82B H 0.5276 0.0996 0.3957 0.144 Uiso 1 1 calc R U
C83 C 0.4426(13) 0.0535(9) 0.4445(6) 0.142(6) Uani 1 1 d D .
H83A H 0.5190 0.0705 0.4685 0.170 Uiso 1 1 calc R U
H83B H 0.4371 -0.0055 0.4267 0.170 Uiso 1 1 calc R U
C84 C 0.3322(13) 0.0613(8) 0.4727(5) 0.130(5) Uani 1 1 d D .
H84A H 0.2557 0.0339 0.4499 0.156 Uiso 1 1 calc R U
H84B H 0.3383 0.0322 0.4995 0.156 Uiso 1 1 calc R U
C85 C 0.3250(12) 0.1519(8) 0.4953(5) 0.123(5) Uani 1 1 d D .
H85A H 0.2458 0.1544 0.5085 0.148 Uiso 1 1 calc R U
H85B H 0.3920 0.1759 0.5233 0.148 Uiso 1 1 calc R U
C86 C -0.0141(14) 0.3855(12) 0.3884(5) 0.165(3) Uani 1 1 d D .
H86 H -0.0464 0.4380 0.3992 0.198 Uiso 1 1 calc R U
C87 C 0.0037(12) 0.3948(11) 0.3379(5) 0.165(3) Uani 1 1 d D .
H87A H 0.0400 0.4535 0.3406 0.198 Uiso 1 1 calc R U
H87B H 0.0638 0.3605 0.3251 0.198 Uiso 1 1 calc R U
C88 C -0.1093(13) 0.3710(11) 0.3014(5) 0.165(3) Uani 1 1 d D .
H88A H -0.1344 0.4234 0.2980 0.198 Uiso 1 1 calc R U
H88B H -0.0850 0.3448 0.2692 0.198 Uiso 1 1 calc R U
C89 C -0.2125(13) 0.3203(11) 0.3069(5) 0.165(3) Uani 1 1 d D .
H89A H -0.2136 0.2643 0.2854 0.198 Uiso 1 1 calc R U
H89B H -0.2840 0.3405 0.2936 0.198 Uiso 1 1 calc R U
C91 C -0.2336(12) 0.3098(12) 0.3575(5) 0.165(3) Uani 1 1 d D .
H91A H -0.2721 0.2512 0.3541 0.198 Uiso 1 1 calc R U
H91B H -0.2930 0.3449 0.3701 0.198 Uiso 1 1 calc R U
C92 C -0.1200(13) 0.3317(11) 0.3954(5) 0.165(3) Uani 1 1 d D .
H92A H -0.1441 0.3573 0.4278 0.198 Uiso 1 1 calc R U
H92B H -0.0948 0.2790 0.3981 0.198 Uiso 1 1 calc R U
C93 C 0.1992(10) 0.2657(7) 0.3708(5) 0.090(3) Uani 1 1 d . .
C94 C 0.1270(10) 0.1923(7) 0.3506(5) 0.089(3) Uani 1 1 d . .
H94 H 0.1329 0.1661 0.3172 0.106 Uiso 1 1 calc R U
C95 C 0.2865(10) 0.3019(7) 0.3411(4) 0.080(3) Uani 1 1 d . .
C96 C 0.3433(11) 0.2542(8) 0.3058(5) 0.104(4) Uani 1 1 d . .
H96 H 0.3270 0.1957 0.3015 0.125 Uiso 1 1 calc R U
C97 C 0.4198(12) 0.2846(10) 0.2769(6) 0.124(5) Uani 1 1 d . .
H97 H 0.4552 0.2481 0.2535 0.148 Uiso 1 1 calc R U
C98 C 0.4464(11) 0.3699(11) 0.2819(5) 0.113(4) Uani 1 1 d . .
H98 H 0.4969 0.3930 0.2612 0.135 Uiso 1 1 calc R U
C99 C 0.3965(12) 0.4192(10) 0.3180(5) 0.116(4) Uani 1 1 d . .
H99 H 0.4168 0.4778 0.3230 0.139 Uiso 1 1 calc R U
C100 C 0.3200(11) 0.3889(8) 0.3468(5) 0.100(4) Uani 1 1 d . .
H100 H 0.2880 0.4262 0.3711 0.120 Uiso 1 1 calc R U
C101 C -0.1078(15) 0.0465(10) 0.3947(6) 0.150(2) Uani 1 1 d . U
C102 C -0.0717(15) 0.1191(10) 0.4385(7) 0.150(2) Uani 1 1 d . U
C103 C -0.2381(13) 0.0193(9) 0.3748(6) 0.150(2) Uani 1 1 d . .
H10A H -0.2643 0.0585 0.3570 0.226 Uiso 1 1 calc R U
H10B H -0.2865 0.0172 0.4021 0.226 Uiso 1 1 calc R U
H10C H -0.2508 -0.0361 0.3520 0.226 Uiso 1 1 calc R U
C104 C -0.0510(13) -0.0300(9) 0.3967(6) 0.150(2) Uani 1 1 d . .
H10D H -0.0905 -0.0585 0.4194 0.226 Uiso 1 1 calc R U
H10E H 0.0373 -0.0125 0.4084 0.226 Uiso 1 1 calc R U
H10F H -0.0635 -0.0678 0.3635 0.226 Uiso 1 1 calc R U
C105 C -0.0163(14) 0.0995(9) 0.4829(6) 0.150(2) Uani 1 1 d . .
H10G H 0.0180 0.1512 0.5082 0.226 Uiso 1 1 calc R U
H10H H 0.0493 0.0684 0.4745 0.226 Uiso 1 1 calc R U
H10I H -0.0794 0.0659 0.4958 0.226 Uiso 1 1 calc R U
C106 C -0.1750(13) 0.1674(9) 0.4514(6) 0.150(2) Uani 1 1 d . .
H10J H -0.2350 0.1352 0.4664 0.226 Uiso 1 1 calc R U
H10K H -0.2156 0.1768 0.4212 0.226 Uiso 1 1 calc R U
H10L H -0.1403 0.2210 0.4749 0.226 Uiso 1 1 calc R U
N1 N 0.7687(5) 0.1929(3) 0.1197(2) 0.0449(16) Uani 1 1 d . .
N2 N 0.5805(6) 0.2176(4) 0.0806(3) 0.0581(19) Uani 1 1 d . .
N3 N 0.6502(6) 0.3093(4) 0.0298(2) 0.0533(18) Uani 1 1 d . .
N4 N 0.6958(6) 0.3512(5) 0.7314(3) 0.065(2) Uani 1 1 d . .
N5 N 0.5925(7) 0.4123(4) 0.8011(3) 0.064(2) Uani 1 1 d . .
N6 N 0.4254(6) 0.3004(4) 0.7996(3) 0.0591(19) Uani 1 1 d . .
N7 N 0.3205(8) 0.2886(6) 0.4736(4) 0.087(3) Uani 1 1 d . .
N8 N 0.2639(10) 0.4267(6) 0.4892(4) 0.091(3) Uani 1 1 d . .
N9 N 0.0922(8) 0.4089(7) 0.4260(4) 0.089(3) Uani 1 1 d . .
Co1 Co 0.73493(11) 0.25823(8) 0.07342(5) 0.0519(4) Uani 1 1 d . .
Co2 Co 0.55313(13) 0.30957(8) 0.75914(5) 0.0591(4) Uani 1 1 d . .
Co3 Co 0.19857(16) 0.33319(12) 0.43990(7) 0.0901(6) Uani 1 1 d . .
B1 B 0.9907(8) 0.2783(6) 0.0404(4) 0.056(3) Uani 1 1 d . .
B2 B 0.5451(10) 0.1291(6) 0.7065(5) 0.066(3) Uani 1 1 d . .
B3 B 0.0368(13) 0.1476(9) 0.3764(5) 0.088(4) Uani 1 1 d . .
O1 O 0.8848(5) 0.2246(3) 0.0152(2) 0.0594(15) Uani 1 1 d . .
O2 O 1.0935(5) 0.2561(3) 0.0186(2) 0.0588(15) Uani 1 1 d . .
O3 O 0.5889(7) 0.1693(5) 0.7534(3) 0.1021(18) Uani 1 1 d . .
O4 O 0.5891(7) 0.0573(4) 0.6914(3) 0.1021(18) Uani 1 1 d . .
O5 O -0.0442(8) 0.0735(6) 0.3568(4) 0.137(2) Uani 1 1 d . U
O6 O 0.0274(8) 0.1755(5) 0.4247(4) 0.137(2) Uani 1 1 d . U

loop_
_atom_site_aniso_label
_atom_site_aniso_U_11
_atom_site_aniso_U_22
_atom_site_aniso_U_33
_atom_site_aniso_U_23
_atom_site_aniso_U_13
_atom_site_aniso_U_12
C1 0.072(6) 0.060(6) 0.087(7) 0.032(5) 0.033(5) 0.012(5)
C2 0.044(5) 0.048(5) 0.088(7) 0.022(5) 0.032(5) 0.009(4)
C3 0.046(5) 0.042(5) 0.086(7) 0.011(5) 0.020(5) 0.004(4)
C4 0.060(6) 0.049(6) 0.116(9) 0.023(5) 0.050(6) 0.002(5)
C5 0.031(5) 0.075(7) 0.131(10) 0.020(7) 0.026(6) 0.012(5)
C6 0.046(5) 0.066(6) 0.088(8) 0.009(5) 0.019(5) 0.005(5)
C7 0.049(5) 0.036(5) 0.088(7) 0.006(5) 0.019(5) -0.003(4)
C8 0.038(5) 0.038(5) 0.092(7) 0.010(5) 0.012(5) 0.004(4)
C9 0.053(6) 0.077(7) 0.095(8) 0.025(6) 0.018(5) 0.024(5)
C10 0.040(5) 0.045(5) 0.081(7) 0.025(5) 0.018(4) 0.012(4)
C11 0.069(6) 0.044(5) 0.080(7) 0.017(5) 0.014(5) 0.007(4)
C12 0.059(6) 0.047(5) 0.092(7) 0.016(5) 0.008(5) 0.005(4)
C13 0.051(5) 0.056(6) 0.100(8) 0.029(6) 0.009(5) 0.009(4)
C14 0.053(5) 0.042(5) 0.097(8) 0.026(5) 0.016(5) 0.010(4)
C15 0.053(5) 0.043(5) 0.091(7) 0.026(5) 0.022(5) 0.011(4)
C16 0.047(5) 0.045(5) 0.076(7) 0.023(5) 0.007(5) 0.007(4)
C17 0.048(5) 0.049(6) 0.113(8) 0.019(5) 0.012(5) 0.019(4)
C18 0.064(7) 0.068(7) 0.169(13) 0.056(8) 0.023(8) 0.010(5)
C19 0.082(8) 0.107(10) 0.149(13) 0.085(9) 0.032(8) 0.018(7)
C20 0.071(7) 0.098(9) 0.111(9) 0.049(7) 0.036(6) 0.042(6)
C21 0.073(6) 0.062(6) 0.090(8) 0.029(5) 0.031(6) 0.028(5)
C22 0.052(5) 0.031(4) 0.072(6) 0.023(4) 0.008(4) 0.012(4)
C23 0.036(4) 0.034(4) 0.075(6) 0.009(4) 0.016(4) 0.003(3)
C24 0.049(5) 0.040(5) 0.076(6) 0.019(4) 0.015(5) 0.017(4)
C25 0.054(5) 0.050(5) 0.080(7) 0.021(5) 0.017(5) 0.019(4)
C26 0.078(7) 0.077(7) 0.075(7) 0.022(6) 0.025(6) 0.044(6)
C27 0.101(8) 0.060(7) 0.076(8) -0.004(6) -0.007(7) 0.037(6)
C28 0.073(7) 0.037(5) 0.107(9) 0.015(5) 0.021(6) 0.009(5)
C29 0.067(6) 0.051(6) 0.074(7) 0.007(5) 0.015(5) 0.020(5)
C30 0.068(6) 0.055(6) 0.074(7) 0.011(5) 0.019(5) 0.030(5)
C31 0.040(5) 0.046(5) 0.092(7) 0.020(5) 0.012(5) 0.008(4)
C32 0.087(7) 0.065(6) 0.083(8) 0.012(6) 0.028(6) 0.013(5)
C33 0.053(6) 0.058(6) 0.111(8) -0.011(5) 0.013(5) 0.017(5)
C34 0.058(6) 0.069(7) 0.102(8) 0.007(6) -0.006(6) 0.018(5)
C35 0.060(6) 0.043(5) 0.108(8) 0.010(5) 0.015(5) 0.011(4)
C36 0.072(7) 0.067(7) 0.142(10) 0.053(7) 0.003(7) 0.000(5)
C37 0.061(6) 0.051(6) 0.112(9) 0.039(6) -0.011(6) -0.006(5)
C38 0.077(7) 0.042(6) 0.095(8) 0.016(5) -0.008(6) 0.011(5)
C39 0.109(10) 0.052(7) 0.123(11) 0.027(7) -0.027(8) 0.003(6)
C40 0.138(12) 0.035(6) 0.109(10) -0.009(6) -0.024(9) 0.020(7)
C41 0.129(11) 0.064(8) 0.096(9) 0.010(7) -0.018(8) 0.036(8)
C42 0.087(7) 0.056(6) 0.059(6) 0.010(5) 0.002(5) 0.031(6)
C43 0.071(6) 0.062(6) 0.072(7) 0.016(5) 0.010(5) 0.038(5)
C44 0.106(8) 0.074(7) 0.066(7) 0.009(5) 0.018(6) 0.051(6)
C45 0.059(6) 0.068(6) 0.076(7) 0.023(5) 0.011(5) 0.000(5)
C46 0.058(6) 0.106(9) 0.096(9) 0.036(7) 0.020(6) 0.026(6)
C47 0.078(7) 0.127(10) 0.081(8) 0.034(7) 0.019(6) 0.036(7)
C48 0.070(7) 0.128(10) 0.120(11) 0.050(8) 0.035(7) 0.029(7)
C49 0.053(6) 0.104(9) 0.119(10) 0.050(8) 0.024(6) 0.006(6)
C50 0.056(6) 0.072(7) 0.103(8) 0.030(6) 0.016(6) 0.015(5)
C51 0.060(6) 0.045(5) 0.074(7) 0.016(4) 0.026(5) 0.016(4)
C52 0.064(6) 0.074(7) 0.067(6) 0.031(5) 0.019(5) 0.029(5)
C53 0.050(5) 0.082(7) 0.097(8) 0.039(6) 0.019(5) 0.019(5)
C54 0.046(6) 0.076(7) 0.102(8) 0.027(6) 0.018(5) 0.004(5)
C55 0.065(6) 0.059(6) 0.104(8) 0.041(5) 0.028(6) 0.015(5)
C56 0.053(5) 0.079(7) 0.082(7) 0.034(6) 0.022(5) 0.022(5)
C57 0.041(5) 0.049(5) 0.057(6) 0.011(4) 0.015(4) 0.003(4)
C58 0.047(5) 0.070(7) 0.082(7) 0.008(5) 0.011(5) 0.008(5)
C59 0.045(5) 0.070(7) 0.062(6) 0.021(5) 0.012(5) 0.003(5)
C60 0.072(7) 0.064(7) 0.095(8) 0.016(6) -0.004(6) -0.001(6)
C61 0.060(7) 0.123(11) 0.087(9) 0.037(8) -0.008(6) 0.008(7)
C62 0.061(7) 0.101(10) 0.118(11) 0.050(8) 0.020(7) 0.022(7)
C63 0.088(8) 0.091(8) 0.100(9) 0.039(7) 0.018(7) 0.033(7)
C64 0.087(7) 0.062(7) 0.076(7) 0.017(5) 0.005(6) 0.022(6)
C65 0.068(7) 0.125(10) 0.087(8) 0.051(8) 0.024(6) 0.038(7)
C66 0.131(10) 0.058(7) 0.092(9) 0.039(6) 0.052(8) 0.023(6)
C67 0.077(8) 0.088(8) 0.164(12) 0.047(8) 0.038(8) 0.019(6)
C68 0.074(8) 0.215(16) 0.087(9) 0.064(10) 0.005(7) 0.016(9)
C69 0.234(19) 0.088(10) 0.33(2) 0.082(13) 0.206(19) 0.057(11)
C70 0.088(8) 0.171(13) 0.109(10) 0.036(9) 0.034(7) 0.079(9)
C71 0.068(7) 0.173(13) 0.096(9) 0.055(9) 0.006(7) 0.022(8)
C72 0.074(8) 0.114(11) 0.077(9) 0.027(8) 0.011(7) 0.022(7)
C73 0.084(9) 0.100(11) 0.081(9) 0.026(8) 0.019(7) 0.003(8)
C74 0.110(11) 0.123(12) 0.118(12) 0.034(10) 0.043(9) 0.010(10)
C75 0.115(12) 0.135(15) 0.116(13) 0.027(10) 0.047(10) 0.024(11)
C76 0.141(13) 0.071(9) 0.153(14) 0.031(9) 0.061(11) 0.020(9)
C77 0.094(9) 0.088(10) 0.118(11) 0.046(9) 0.038(9) 0.019(8)
C78 0.105(10) 0.102(10) 0.096(10) 0.033(8) 0.041(8) 0.030(8)
C79 0.150(12) 0.134(12) 0.150(13) 0.070(10) 0.076(10) 0.079(10)
C80 0.079(8) 0.105(10) 0.118(10) 0.044(8) 0.009(7) 0.015(7)
C81 0.092(9) 0.104(10) 0.121(10) 0.036(8) 0.020(8) 0.032(7)
C82 0.107(10) 0.135(13) 0.139(12) 0.054(10) 0.019(9) 0.050(9)
C83 0.116(12) 0.135(13) 0.197(17) 0.077(12) 0.011(12) 0.043(10)
C84 0.122(12) 0.135(13) 0.164(14) 0.088(11) 0.019(10) 0.041(10)
C85 0.115(11) 0.113(11) 0.160(13) 0.067(10) 0.024(9) 0.024(9)
C86 0.139(6) 0.247(9) 0.113(5) 0.067(6) 0.015(5) 0.016(6)
C87 0.139(6) 0.247(9) 0.113(5) 0.067(6) 0.015(5) 0.016(6)
C88 0.139(6) 0.247(9) 0.113(5) 0.067(6) 0.015(5) 0.016(6)
C89 0.139(6) 0.247(9) 0.113(5) 0.067(6) 0.015(5) 0.016(6)
C91 0.139(6) 0.247(9) 0.113(5) 0.067(6) 0.015(5) 0.016(6)
C92 0.139(6) 0.247(9) 0.113(5) 0.067(6) 0.015(5) 0.016(6)
C93 0.075(7) 0.084(8) 0.122(10) 0.049(8) 0.014(7) 0.013(6)
C94 0.073(7) 0.074(8) 0.122(10) 0.031(7) 0.009(7) 0.019(6)
C95 0.079(7) 0.072(8) 0.087(8) 0.020(6) -0.005(6) 0.022(6)
C96 0.074(8) 0.105(10) 0.127(11) 0.026(9) 0.015(8) 0.001(7)
C97 0.094(10) 0.110(12) 0.149(13) 0.014(10) 0.025(9) -0.008(8)
C98 0.063(8) 0.157(14) 0.124(12) 0.057(10) 0.009(8) 0.005(9)
C99 0.095(10) 0.149(13) 0.126(12) 0.064(10) 0.039(9) 0.032(9)
C100 0.088(8) 0.099(10) 0.116(10) 0.032(8) 0.021(8) 0.014(7)
C101 0.130(5) 0.129(5) 0.164(5) -0.013(4) 0.040(4) 0.004(4)
C102 0.130(5) 0.129(5) 0.164(5) -0.013(4) 0.040(4) 0.004(4)
C103 0.130(5) 0.129(5) 0.164(5) -0.013(4) 0.040(4) 0.004(4)
C104 0.130(5) 0.129(5) 0.164(5) -0.013(4) 0.040(4) 0.004(4)
C105 0.130(5) 0.129(5) 0.164(5) -0.013(4) 0.040(4) 0.004(4)
C106 0.130(5) 0.129(5) 0.164(5) -0.013(4) 0.040(4) 0.004(4)
N1 0.044(4) 0.031(3) 0.063(5) 0.015(3) 0.016(3) 0.005(3)
N2 0.046(4) 0.041(4) 0.087(6) 0.015(4) 0.016(4) 0.007(3)
N3 0.052(4) 0.045(4) 0.067(5) 0.015(3) 0.009(4) 0.019(3)
N4 0.062(5) 0.059(5) 0.075(6) 0.025(4) 0.006(4) 0.008(4)
N5 0.075(5) 0.034(4) 0.079(6) 0.014(4) -0.002(4) 0.005(4)
N6 0.065(5) 0.059(5) 0.062(5) 0.018(4) 0.013(4) 0.029(4)
N7 0.082(6) 0.095(7) 0.091(7) 0.037(6) 0.014(5) 0.011(6)
N8 0.097(7) 0.093(8) 0.082(7) 0.022(6) 0.027(6) 0.009(6)
N9 0.077(6) 0.110(8) 0.104(8) 0.056(6) 0.034(5) 0.031(6)
Co1 0.0402(7) 0.0412(8) 0.0770(10) 0.0183(7) 0.0157(7) 0.0060(6)
Co2 0.0632(9) 0.0451(8) 0.0677(10) 0.0130(7) 0.0110(8) 0.0075(7)
Co3 0.0758(12) 0.1023(14) 0.1044(15) 0.0452(11) 0.0158(10) 0.0223(10)
B1 0.025(5) 0.056(6) 0.096(9) 0.037(6) 0.019(5) 0.001(5)
B2 0.051(6) 0.039(6) 0.099(10) -0.004(6) 0.018(6) 0.006(5)
B3 0.091(10) 0.092(10) 0.085(10) 0.013(8) 0.025(8) 0.036(8)
O1 0.045(3) 0.041(3) 0.095(5) 0.015(3) 0.016(3) 0.016(3)
O2 0.042(3) 0.059(4) 0.076(4) 0.009(3) 0.019(3) 0.018(3)
O3 0.121(4) 0.082(4) 0.104(4) 0.008(3) 0.002(4) 0.054(3)
O4 0.121(4) 0.082(4) 0.104(4) 0.008(3) 0.002(4) 0.054(3)
O5 0.124(4) 0.112(4) 0.148(5) -0.001(4) 0.046(4) -0.021(4)
O6 0.124(4) 0.112(4) 0.148(5) -0.001(4) 0.046(4) -0.021(4)

loop_
_atom_type_symbol
_atom_type_description
_atom_type_scat_dispersion_real
_atom_type_scat_dispersion_imag
_atom_type_scat_source
C C 0.0181 0.0091 'International Tables Vol C Tables 4.2.6.8 and 6.1.1.4'
H H 0.0000 0.0000 'International Tables Vol C Tables 4.2.6.8 and 6.1.1.4'
N N 0.0311 0.0180 'International Tables Vol C Tables 4.2.6.8 and 6.1.1.4'
Co Co -2.3653 3.6143 'International Tables Vol C Tables 4.2.6.8 and 6.1.1.4'
B B 0.0090 0.0039 'International Tables Vol C Tables 4.2.6.8 and 6.1.1.4'
O O 0.0492 0.0322 'International Tables Vol C Tables 4.2.6.8 and 6.1.1.4'

loop_
_geom_angle_atom_site_label_1
_geom_angle_atom_site_label_2
_geom_angle_atom_site_label_3
_geom_angle
N1 C2 C3 113.2(8)
N1 C2 C1 128.2(8)
C3 C2 C1 118.6(7)
N2 C3 C4 119.2(9)
N2 C3 C2 110.2(7)
C4 C3 C2 130.5(9)
C5 C4 C3 119.5(9)
C4 C5 C6 120.2(8)
C5 C6 C7 119.5(9)
N2 C7 C6 120.8(9)
N2 C7 C8 111.0(7)
C6 C7 C8 128.1(9)
N3 C8 C7 112.6(8)
N3 C8 C9 127.9(8)
C7 C8 C9 119.5(7)
N1 C10 C15 115.0(6)
N1 C10 C11 113.7(6)
C15 C10 C11 111.4(7)
C12 C11 C10 110.4(7)
C11 C12 C13 111.5(7)
C12 C13 C14 110.7(8)
C15 C14 C13 111.7(7)
C14 C15 C10 109.7(6)
N3 C16 C21 116.0(7)
N3 C16 C17 111.8(7)
C21 C16 C17 112.8(7)
C16 C17 C18 109.1(8)
C19 C18 C17 112.2(9)
C18 C19 C20 111.5(9)
C21 C20 C19 111.4(8)
C20 C21 C16 110.6(8)
C23 C22 C24 119.9(7)
C23 C22 Co1 119.5(6)
C24 C22 Co1 120.4(6)
C22 C23 B1 118.7(7)
C29 C24 C25 117.0(8)
C29 C24 C22 122.5(7)
C25 C24 C22 120.4(7)
C24 C25 C26 121.6(8)
C27 C26 C25 118.8(9)
C28 C27 C26 120.4(9)
C27 C28 C29 120.5(9)
C28 C29 C24 121.6(9)
O2 C30 C33 108.5(7)
O2 C30 C32 105.3(7)
C33 C30 C32 110.0(8)
O2 C30 C31 103.1(7)
C33 C30 C31 114.8(7)
C32 C30 C31 114.3(8)
O1 C31 C35 106.6(7)
O1 C31 C34 109.5(7)
C35 C31 C34 110.7(7)
O1 C31 C30 102.3(6)
C35 C31 C30 113.7(7)
C34 C31 C30 113.4(8)
N4 C37 C38 112.7(8)
N4 C37 C36 126.2(10)
C38 C37 C36 121.0(9)
N5 C38 C39 119.6(11)
N5 C38 C37 112.1(8)
C39 C38 C37 128.2(11)
C40 C39 C38 118.6(11)
C41 C40 C39 120.8(10)
C40 C41 C42 120.4(12)
N5 C42 C41 118.9(10)
N5 C42 C43 111.4(8)
C41 C42 C43 129.6(11)
N6 C43 C42 112.0(8)
N6 C43 C44 128.6(9)
C42 C43 C44 119.5(9)
N4 C45 C46 113.3(8)
N4 C45 C50 116.6(8)
C46 C45 C50 110.3(8)
C45 C46 C47 109.7(9)
C48 C47 C46 110.9(9)
C49 C48 C47 111.2(9)
C50 C49 C48 111.7(9)
C49 C50 C45 109.3(8)
N6 C51 C56 117.9(8)
N6 C51 C52 114.6(7)
C56 C51 C52 110.3(7)
C53 C52 C51 110.7(7)
C54 C53 C52 113.2(8)
C53 C54 C55 110.9(7)
C56 C55 C54 111.3(7)
C55 C56 C51 111.3(8)
C58 C57 C59 119.6(8)
C58 C57 Co2 121.1(7)
C59 C57 Co2 119.1(6)
C57 C58 B2 117.2(9)
C64 C59 C60 115.8(9)
C64 C59 C57 120.3(8)
C60 C59 C57 123.8(9)
C59 C60 C61 122.8(10)
C62 C61 C60 118.7(11)
C63 C62 C61 120.4(11)
C62 C63 C64 121.2(12)
C59 C64 C63 121.0(10)
O3 C65 C67 106.5(9)
O3 C65 C68 106.8(9)
C67 C65 C68 109.9(10)
O3 C65 C66 100.4(9)
C67 C65 C66 118.6(9)
C68 C65 C66 113.4(10)
O4 C66 C69 105.6(12)
O4 C66 C65 106.3(8)
C69 C66 C65 118.4(10)
O4 C66 C70 104.0(8)
C69 C66 C70 109.2(10)
C65 C66 C70 112.1(10)
N7 C72 C73 114.7(11)
N7 C72 C71 125.9(12)
C73 C72 C71 119.3(12)
N8 C73 C74 120.3(13)
N8 C73 C72 110.9(12)
C74 C73 C72 128.8(15)
C75 C74 C73 119.0(16)
C74 C75 C76 121.8(16)
C77 C76 C75 117.7(14)
C76 C77 N8 121.9(14)
C76 C77 C78 129.8(15)
N8 C77 C78 108.2(13)
N9 C78 C77 114.7(12)
N9 C78 C79 125.4(14)
C77 C78 C79 119.8(14)
N7 C80 C85 118.8(10)
N7 C80 C81 111.4(9)
C85 C80 C81 113.8(10)
C80 C81 C82 111.4(9)
C83 C82 C81 114.6(11)
C82 C83 C84 112.8(10)
C85 C84 C83 112.0(10)
C80 C85 C84 112.0(10)
C92 C86 N9 119.1(12)
C92 C86 C87 120.1(12)
N9 C86 C87 117.9(11)
C88 C87 C86 115.2(11)
C89 C88 C87 123.0(12)
C88 C89 C91 120.0(12)
C89 C91 C92 115.3(11)
C86 C92 C91 119.5(11)
C94 C93 C95 119.4(11)
C94 C93 Co3 124.0(9)
C95 C93 Co3 116.6(8)
C93 C94 B3 125.2(12)
C96 C95 C100 114.1(11)
C96 C95 C93 123.3(11)
C100 C95 C93 122.6(11)
C97 C96 C95 124.9(13)
C96 C97 C98 119.5(14)
C99 C98 C97 117.1(13)
C100 C99 C98 123.4(14)
C99 C100 C95 120.8(13)
O5 C101 C103 107.8(15)
O5 C101 C102 103.3(13)
C103 C101 C102 118.4(14)
O5 C101 C104 99.6(12)
C103 C101 C104 109.0(14)
C102 C101 C104 116.4(16)
C105 C102 O6 105.1(13)
C105 C102 C101 114.2(16)
O6 C102 C101 105.3(13)
C105 C102 C106 109.7(14)
O6 C102 C106 107.7(13)
C101 C102 C106 114.1(14)
C2 N1 C10 121.8(7)
C2 N1 Co1 115.9(6)
C10 N1 Co1 122.2(5)
C7 N2 C3 120.2(7)
C7 N2 Co1 119.0(6)
C3 N2 Co1 118.9(6)
C8 N3 C16 122.0(7)
C8 N3 Co1 115.3(6)
C16 N3 Co1 122.7(5)
C37 N4 C45 123.6(8)
C37 N4 Co2 114.5(7)
C45 N4 Co2 121.9(6)
C42 N5 C38 121.3(8)
C42 N5 Co2 118.1(6)
C38 N5 Co2 117.7(7)
C43 N6 C51 121.4(7)
C43 N6 Co2 116.4(6)
C51 N6 Co2 122.1(5)
C72 N7 C80 121.9(10)
C72 N7 Co3 114.5(8)
C80 N7 Co3 123.6(8)
C77 N8 C73 119.2(12)
C77 N8 Co3 121.6(10)
C73 N8 Co3 117.4(9)
C78 N9 C86 120.6(13)
C78 N9 Co3 115.0(9)
C86 N9 Co3 124.3(11)
N2 Co1 N3 81.7(3)
N2 Co1 N1 80.4(3)
N3 Co1 N1 162.1(3)
N2 Co1 C22 143.8(3)
N3 Co1 C22 98.4(3)
N1 Co1 C22 96.1(3)
N5 Co2 N6 81.0(3)
N5 Co2 C57 142.3(3)
N6 Co2 C57 97.5(3)
N5 Co2 N4 82.0(4)
N6 Co2 N4 163.0(3)
C57 Co2 N4 96.0(3)
N8 Co3 N7 81.7(5)
N8 Co3 N9 79.1(5)
N7 Co3 N9 160.6(5)
N8 Co3 C93 148.2(4)
N7 Co3 C93 98.4(4)
N9 Co3 C93 99.7(4)
O1 B1 O2 110.1(8)
O1 B1 C23 120.2(7)
O2 B1 C23 129.7(8)
O3 B2 O4 112.4(10)
O3 B2 C58 118.4(9)
O4 B2 C58 128.7(11)
O6 B3 O5 109.6(12)
O6 B3 C94 122.6(13)
O5 B3 C94 127.8(12)
B1 O1 C31 109.2(6)
B1 O2 C30 107.3(7)
B2 O3 C65 110.9(9)
B2 O4 C66 106.7(9)
B3 O5 C101 111.2(11)
B3 O6 C102 109.4(11)

loop_
_geom_bond_atom_site_label_1
_geom_bond_atom_site_label_2
_geom_bond_distance
C1 C2 1.498(12)
C2 N1 1.296(9)
C2 C3 1.418(12)
C3 N2 1.385(11)
C3 C4 1.411(11)
C4 C5 1.378(13)
C5 C6 1.383(13)
C6 C7 1.386(11)
C7 N2 1.362(11)
C7 C8 1.426(12)
C8 N3 1.328(9)
C8 C9 1.512(12)
C10 N1 1.489(9)
C10 C15 1.528(10)
C10 C11 1.551(12)
C11 C12 1.510(11)
C12 C13 1.526(11)
C13 C14 1.535(12)
C14 C15 1.524(11)
C16 N3 1.483(10)
C16 C21 1.509(12)
C16 C17 1.522(11)
C17 C18 1.534(13)
C18 C19 1.511(15)
C19 C20 1.521(15)
C20 C21 1.503(12)
C22 C23 1.353(10)
C22 C24 1.487(11)
C22 Co1 1.954(8)
C23 B1 1.476(13)
C24 C29 1.384(11)
C24 C25 1.389(11)
C25 C26 1.387(12)
C26 C27 1.382(13)
C27 C28 1.349(13)
C28 C29 1.372(12)
C30 O2 1.460(10)
C30 C33 1.524(11)
C30 C32 1.529(12)
C30 C31 1.539(12)
C31 O1 1.467(10)
C31 C35 1.512(12)
C31 C34 1.532(12)
C36 C37 1.505(13)
C37 N4 1.342(11)
C37 C38 1.426(14)
C38 N5 1.370(12)
C38 C39 1.399(14)
C39 C40 1.385(16)
C40 C41 1.365(16)
C41 C42 1.390(13)
C42 N5 1.368(11)
C42 C43 1.416(13)
C43 N6 1.328(10)
C43 C44 1.479(12)
C45 N4 1.457(11)
C45 C46 1.514(13)
C45 C50 1.553(12)
C46 C47 1.544(14)
C47 C48 1.540(13)
C48 C49 1.520(14)
C49 C50 1.514(13)
C51 N6 1.469(10)
C51 C56 1.525(11)
C51 C52 1.539(12)
C52 C53 1.515(12)
C53 C54 1.512(12)
C54 C55 1.524(12)
C55 C56 1.505(12)
C57 C58 1.319(11)
C57 C59 1.511(12)
C57 Co2 1.933(8)
C58 B2 1.524(15)
C59 C64 1.387(12)
C59 C60 1.394(12)
C60 C61 1.396(14)
C61 C62 1.360(15)
C62 C63 1.347(15)
C63 C64 1.390(13)
C65 O3 1.474(12)
C65 C67 1.488(14)
C65 C68 1.516(14)
C65 C66 1.541(15)
C66 O4 1.438(12)
C66 C69 1.508(15)
C66 C70 1.542(14)
C71 C72 1.543(15)
C72 N7 1.321(13)
C72 C73 1.407(16)
C73 N8 1.377(14)
C73 C74 1.385(17)
C74 C75 1.358(18)
C75 C76 1.396(18)
C76 C77 1.365(17)
C77 N8 1.369(14)
C77 C78 1.419(17)
C78 N9 1.337(14)
C78 C79 1.508(16)
C80 N7 1.464(13)
C80 C85 1.469(13)
C80 C81 1.507(12)
C81 C82 1.511(13)
C82 C83 1.413(13)
C83 C84 1.529(13)
C84 C85 1.527(13)
C86 C92 1.426(13)
C86 N9 1.443(15)
C86 C87 1.489(13)
C87 C88 1.480(13)
C88 C89 1.362(13)
C89 C91 1.503(13)
C91 C92 1.509(13)
C93 C94 1.328(14)
C93 C95 1.487(15)
C93 Co3 2.004(13)
C94 B3 1.499(17)
C95 C96 1.388(15)
C95 C100 1.422(14)
C96 C97 1.351(16)
C97 C98 1.391(17)
C98 C99 1.370(17)
C99 C100 1.348(15)
C101 O5 1.450(17)
C101 C103 1.462(19)
C101 C102 1.49(2)
C101 C104 1.53(2)
C102 C105 1.47(2)
C102 O6 1.478(17)
C102 C106 1.533(19)
N1 Co1 1.936(6)
N2 Co1 1.793(7)
N3 Co1 1.913(7)
N4 Co2 1.937(7)
N5 Co2 1.811(7)
N6 Co2 1.908(7)
N7 Co3 1.926(9)
N8 Co3 1.828(10)
N9 Co3 1.951(9)
B1 O1 1.381(11)
B1 O2 1.407(10)
B2 O3 1.333(13)
B2 O4 1.367(11)
B3 O6 1.346(14)
B3 O5 1.378(16)

loop_
_geom_torsion_atom_site_label_1
_geom_torsion_atom_site_label_2
_geom_torsion_atom_site_label_3
_geom_torsion_atom_site_label_4
_geom_torsion
N1 C2 C3 N2 -0.5(10)
C1 C2 C3 N2 178.7(7)
N1 C2 C3 C4 -179.7(9)
C1 C2 C3 C4 -0.6(14)
N2 C3 C4 C5 -1.4(13)
C2 C3 C4 C5 177.8(9)
C3 C4 C5 C6 -4.8(14)
C4 C5 C6 C7 5.3(14)
C5 C6 C7 N2 0.4(13)
C5 C6 C7 C8 -174.8(9)
N2 C7 C8 N3 -0.9(10)
C6 C7 C8 N3 174.7(8)
N2 C7 C8 C9 178.6(7)
C6 C7 C8 C9 -5.8(14)
N1 C10 C11 C12 -171.5(7)
C15 C10 C11 C12 56.6(9)
C10 C11 C12 C13 -56.1(10)
C11 C12 C13 C14 56.2(10)
C12 C13 C14 C15 -56.5(9)
C13 C14 C15 C10 56.5(10)
N1 C10 C15 C14 172.5(7)
C11 C10 C15 C14 -56.3(9)
N3 C16 C17 C18 171.6(8)
C21 C16 C17 C18 -55.6(10)
C16 C17 C18 C19 54.1(11)
C17 C18 C19 C20 -54.5(12)
C18 C19 C20 C21 54.9(12)
C19 C20 C21 C16 -55.5(11)
N3 C16 C21 C20 -172.2(7)
C17 C16 C21 C20 57.1(9)
C24 C22 C23 B1 -173.4(8)
Co1 C22 C23 B1 11.2(11)
C23 C22 C24 C29 31.9(12)
Co1 C22 C24 C29 -152.7(7)
C23 C22 C24 C25 -151.7(8)
Co1 C22 C24 C25 23.7(10)
C29 C24 C25 C26 -3.6(13)
C22 C24 C25 C26 179.8(8)
C24 C25 C26 C27 2.5(13)
C25 C26 C27 C28 -1.1(15)
C26 C27 C28 C29 0.9(15)
C27 C28 C29 C24 -2.1(15)
C25 C24 C29 C28 3.4(13)
C22 C24 C29 C28 179.9(8)
O2 C30 C31 O1 27.6(8)
C33 C30 C31 O1 145.4(8)
C32 C30 C31 O1 -86.1(9)
O2 C30 C31 C35 -87.0(8)
C33 C30 C31 C35 30.9(12)
C32 C30 C31 C35 159.4(8)
O2 C30 C31 C34 145.4(7)
C33 C30 C31 C34 -96.8(10)
C32 C30 C31 C34 31.7(10)
N4 C37 C38 N5 3.5(12)
C36 C37 C38 N5 -179.7(8)
N4 C37 C38 C39 -173.7(10)
C36 C37 C38 C39 3.1(16)
N5 C38 C39 C40 -3.3(15)
C37 C38 C39 C40 173.8(11)
C38 C39 C40 C41 -1.9(18)
C39 C40 C41 C42 3.7(18)
C40 C41 C42 N5 -0.2(15)
C40 C41 C42 C43 -176.4(10)
N5 C42 C43 N6 -6.1(11)
C41 C42 C43 N6 170.3(10)
N5 C42 C43 C44 174.4(8)
C41 C42 C43 C44 -9.2(15)
N4 C45 C46 C47 -167.7(8)
C50 C45 C46 C47 59.6(11)
C45 C46 C47 C48 -56.7(12)
C46 C47 C48 C49 54.3(13)
C47 C48 C49 C50 -55.5(12)
C48 C49 C50 C45 57.5(11)
N4 C45 C50 C49 169.0(8)
C46 C45 C50 C49 -60.0(11)
N6 C51 C52 C53 169.6(7)
C56 C51 C52 C53 -54.7(9)
C51 C52 C53 C54 53.9(10)
C52 C53 C54 C55 -53.6(10)
C53 C54 C55 C56 54.8(11)
C54 C55 C56 C51 -57.4(10)
N6 C51 C56 C55 -168.7(7)
C52 C51 C56 C55 57.2(9)
C59 C57 C58 B2 -176.8(7)
Co2 C57 C58 B2 8.4(11)
C58 C57 C59 C64 -159.3(9)
Co2 C57 C59 C64 15.6(10)
C58 C57 C59 C60 20.5(12)
Co2 C57 C59 C60 -164.5(7)
C64 C59 C60 C61 0.6(14)
C57 C59 C60 C61 -179.2(9)
C59 C60 C61 C62 -0.2(16)
C60 C61 C62 C63 0.0(17)
C61 C62 C63 C64 -0.4(17)
C60 C59 C64 C63 -1.0(14)
C57 C59 C64 C63 178.9(8)
C62 C63 C64 C59 0.9(16)
O3 C65 C66 O4 15.2(10)
C67 C65 C66 O4 -100.1(11)
C68 C65 C66 O4 128.8(9)
O3 C65 C66 C69 -103.2(13)
C67 C65 C66 C69 141.4(13)
C68 C65 C66 C69 10.3(16)
O3 C65 C66 C70 128.3(9)
C67 C65 C66 C70 12.9(14)
C68 C65 C66 C70 -118.1(10)
N7 C72 C73 N8 5.6(14)
C71 C72 C73 N8 -173.3(9)
N7 C72 C73 C74 -173.9(11)
C71 C72 C73 C74 7.2(18)
N8 C73 C74 C75 -4.0(18)
C72 C73 C74 C75 175.5(12)
C73 C74 C75 C76 1(2)
C74 C75 C76 C77 1(2)
C75 C76 C77 N8 0.4(19)
C75 C76 C77 C78 -178.8(12)
C76 C77 C78 N9 176.0(12)
N8 C77 C78 N9 -3.2(14)
C76 C77 C78 C79 -5.7(19)
N8 C77 C78 C79 175.1(9)
N7 C80 C81 C82 -172.3(10)
C85 C80 C81 C82 50.2(14)
C80 C81 C82 C83 -51.3(15)
C81 C82 C83 C84 52.1(17)
C82 C83 C84 C85 -51.0(17)
N7 C80 C85 C84 175.2(10)
C81 C80 C85 C84 -50.7(15)
C83 C84 C85 C80 49.9(15)
C92 C86 C87 C88 21(3)
N9 C86 C87 C88 -179.0(16)
C86 C87 C88 C89 -20(3)
C87 C88 C89 C91 21(3)
C88 C89 C91 C92 -21(3)
N9 C86 C92 C91 177.3(16)
C87 C86 C92 C91 -23(3)
C89 C91 C92 C86 22(3)
C95 C93 C94 B3 178.6(10)
Co3 C93 C94 B3 -1.6(16)
C94 C93 C95 C96 -32.9(16)
Co3 C93 C95 C96 147.4(9)
C94 C93 C95 C100 147.6(11)
Co3 C93 C95 C100 -32.1(13)
C100 C95 C96 C97 -2.8(18)
C93 C95 C96 C97 177.7(12)
C95 C96 C97 C98 0(2)
C96 C97 C98 C99 3(2)
C97 C98 C99 C100 -3(2)
C98 C99 C100 C95 0(2)
C96 C95 C100 C99 2.6(17)
C93 C95 C100 C99 -177.8(11)
O5 C101 C102 C105 -125.0(15)
C103 C101 C102 C105 116.0(19)
C104 C101 C102 C105 -17(2)
O5 C101 C102 O6 -10.2(18)
C103 C101 C102 O6 -129.2(16)
C104 C101 C102 O6 97.8(17)
O5 C101 C102 C106 107.7(16)
C103 C101 C102 C106 -11(3)
C104 C101 C102 C106 -144.3(15)
C3 C2 N1 C10 -174.2(7)
C1 C2 N1 C10 6.7(13)
C3 C2 N1 Co1 8.4(9)
C1 C2 N1 Co1 -170.6(7)
C15 C10 N1 C2 51.6(10)
C11 C10 N1 C2 -78.5(9)
C15 C10 N1 Co1 -131.2(6)
C11 C10 N1 Co1 98.6(7)
C6 C7 N2 C3 -6.7(12)
C8 C7 N2 C3 169.2(7)
C6 C7 N2 Co1 -170.4(6)
C8 C7 N2 Co1 5.6(9)
C4 C3 N2 C7 7.2(12)
C2 C3 N2 C7 -172.2(7)
C4 C3 N2 Co1 170.8(6)
C2 C3 N2 Co1 -8.5(9)
C7 C8 N3 C16 177.7(7)
C9 C8 N3 C16 -1.7(13)
C7 C8 N3 Co1 -3.7(9)
C9 C8 N3 Co1 176.9(7)
C21 C16 N3 C8 -55.0(10)
C17 C16 N3 C8 76.2(10)
C21 C16 N3 Co1 126.5(7)
C17 C16 N3 Co1 -102.3(7)
C38 C37 N4 C45 -178.1(8)
C36 C37 N4 C45 5.2(14)
C38 C37 N4 Co2 3.8(10)
C36 C37 N4 Co2 -172.8(7)
C46 C45 N4 C37 -76.3(11)
C50 C45 N4 C37 53.3(12)
C46 C45 N4 Co2 101.6(8)
C50 C45 N4 Co2 -128.8(7)
C41 C42 N5 C38 -5.1(13)
C43 C42 N5 C38 171.7(8)
C41 C42 N5 Co2 -165.7(7)
C43 C42 N5 Co2 11.2(10)
C39 C38 N5 C42 6.9(14)
C37 C38 N5 C42 -170.6(8)
C39 C38 N5 Co2 167.5(7)
C37 C38 N5 Co2 -10.0(11)
C42 C43 N6 C51 -178.6(7)
C44 C43 N6 C51 0.9(14)
C42 C43 N6 Co2 -1.0(10)
C44 C43 N6 Co2 178.5(8)
C56 C51 N6 C43 -56.8(10)
C52 C51 N6 C43 75.5(10)
C56 C51 N6 Co2 125.7(7)
C52 C51 N6 Co2 -102.1(7)
C73 C72 N7 C80 178.7(9)
C71 C72 N7 C80 -2.4(16)
C73 C72 N7 Co3 -0.1(12)
C71 C72 N7 Co3 178.8(8)
C85 C80 N7 C72 59.2(14)
C81 C80 N7 C72 -76.0(13)
C85 C80 N7 Co3 -122.1(10)
C81 C80 N7 Co3 102.7(10)
C76 C77 N8 C73 -3.5(17)
C78 C77 N8 C73 175.8(9)
C76 C77 N8 Co3 -167.9(9)
C78 C77 N8 Co3 11.4(12)
C74 C73 N8 C77 5.3(16)
C72 C73 N8 C77 -174.2(9)
C74 C73 N8 Co3 170.4(8)
C72 C73 N8 Co3 -9.2(12)
C77 C78 N9 C86 178.1(10)
C79 C78 N9 C86 -0.1(17)
C77 C78 N9 Co3 -5.1(13)
C79 C78 N9 Co3 176.8(8)
C92 C86 N9 C78 -113.8(18)
C87 C86 N9 C78 85.7(19)
C92 C86 N9 Co3 69.7(19)
C87 C86 N9 Co3 -90.8(17)
C7 N2 Co1 N3 -6.1(6)
C3 N2 Co1 N3 -169.9(6)
C7 N2 Co1 N1 174.1(7)
C3 N2 Co1 N1 10.2(6)
C7 N2 Co1 C22 86.8(9)
C3 N2 Co1 C22 -77.0(8)
C42 N5 Co2 N6 -9.3(6)
C38 N5 Co2 N6 -170.6(7)
C42 N5 Co2 C57 81.3(8)
C38 N5 Co2 C57 -79.9(9)
C42 N5 Co2 N4 170.8(7)
C38 N5 Co2 N4 9.6(7)
C77 N8 Co3 N7 172.0(9)
C73 N8 Co3 N7 7.4(8)
C77 N8 Co3 N9 -11.4(8)
C73 N8 Co3 N9 -176.1(8)
C77 N8 Co3 C93 79.4(12)
C73 N8 Co3 C93 -85.2(12)
C22 C23 B1 O1 2.1(13)
C22 C23 B1 O2 -174.3(8)
C57 C58 B2 O3 5.1(13)
C57 C58 B2 O4 -166.9(9)
C93 C94 B3 O6 -5.5(19)
C93 C94 B3 O5 176.8(12)
O2 B1 O1 C31 4.8(10)
C23 B1 O1 C31 -172.3(8)
C35 C31 O1 B1 99.3(8)
C34 C31 O1 B1 -140.9(8)
C30 C31 O1 B1 -20.3(9)
O1 B1 O2 C30 14.2(9)
C23 B1 O2 C30 -169.1(9)
C33 C30 O2 B1 -148.1(7)
C32 C30 O2 B1 94.2(8)
C31 C30 O2 B1 -25.9(8)
O4 B2 O3 C65 -4.3(12)
C58 B2 O3 C65 -177.6(8)
C67 C65 O3 B2 117.0(10)
C68 C65 O3 B2 -125.6(10)
C66 C65 O3 B2 -7.1(11)
O3 B2 O4 C66 14.6(12)
C58 B2 O4 C66 -172.9(10)
C69 C66 O4 B2 108.1(10)
C65 C66 O4 B2 -18.4(11)
C70 C66 O4 B2 -136.9(9)
O6 B3 O5 C101 -3.6(16)
C94 B3 O5 C101 174.4(13)
C103 C101 O5 B3 134.9(12)
C102 C101 O5 B3 8.8(17)
C104 C101 O5 B3 -111.5(12)
O5 B3 O6 C102 -3.5(16)
C94 B3 O6 C102 178.4(12)
C105 C102 O6 B3 129.7(13)
C101 C102 O6 B3 8.8(18)
C106 C102 O6 B3 -113.3(13)
